data_1540458
loop_
_publ_author_name
'Zambon, A.'
'Mouesca, J.-M.'
'Gheorghiu, C.'
'Bayle, P. A.'
'P\'ecaut, J.'
'Claeys-Bruno, M.'
'Gambarelli, S.'
'Dubois, L.'

_publ_section_title
;
 s-Heptazine oligomers: promising structural models for graphitic carbon
 nitride
;
_journal_issue 2
_journal_name_full 'Chem. Sci.'
_journal_page_first 945
_journal_paper_doi 10.1039/C5SC02992A
_journal_volume 7
_journal_year 2016
_chemical_formula_sum 'C60 H91 N21 O4'
_chemical_formula_weight 1170.53
_chemical_name_systematic
; 
 ? 
;
_space_group_crystal_system monoclinic
_space_group_IT_number 14
_space_group_name_Hall '-P 2ybc'
_space_group_name_H-M_alt 'P 1 21/c 1'
_symmetry_space_group_name_Hall '-P 2ybc'
_symmetry_space_group_name_H-M 'P 1 21/c 1'
_atom_sites_solution_hydrogens geom
_audit_creation_method SHELXL-2013
_audit_update_record
;
2015-02-26 deposited with the CCDC.
2015-10-28 downloaded from the CCDC.
;
_cell_angle_alpha 90
_cell_angle_beta 96.333(8)
_cell_angle_gamma 90
_cell_formula_units_Z 4
_cell_length_a 21.4140(19)
_cell_length_b 11.9388(9)
_cell_length_c 25.308(2)
_cell_measurement_reflns_used 3926
_cell_measurement_temperature 150(2)
_cell_measurement_theta_max 23.4490
_cell_measurement_theta_min 3.1940
_cell_volume 6430.7(9)
_computing_cell_refinement
;
Agilent Technologies, (2013), CrysAlisPro Software system, 
version 1.171. 37.35, Agilent Technologies UK Ltd, Oxford, UK
;
_computing_data_collection
;
Agilent Technologies, (2013), CrysAlisPro Software system, 
version 1.171.37.35, Agilent Technologies UK Ltd, Oxford, UK
;
_computing_data_reduction
;
Agilent Technologies, (2013), CrysAlisPro Software system, 
version 1.171. 37.35, Agilent Technologies UK Ltd, Oxford, UK
;
_computing_molecular_graphics
;
Mercury 3.1 New software for searching the Cambridge Structural Database 
and visualizing crystal structures (I.J. Bruno, J.C. Cole, P.R. Edgington, 
M. Kessler, C.F. Macrae, P. McCabe, J. Pearson, R. Taylor, 
Acta Cryst., 2002, B58, 389-397)
;
_computing_publication_material
;
SHELXL-2013 
(Sheldrick, Acta Cryst. A64, 112-122)
;
_computing_structure_refinement
;
OLEX2: a complete structure solution, refinement and analysis program 
(O. V. Dolomanov, L. J. Bourhis, R. J. Gildea, J. A. K. Howard and 
H. Puschmann. J. Appl. Cryst. 2009, 42, 339-34).
;
_computing_structure_solution
;
SUPERFLIP program (Palatinus, L. & Chapuis, G. J. Appl. Cryst., 2007,
 40, 786-790)
;
_diffrn_ambient_temperature 150(2)
_diffrn_detector_area_resol_mean 15.9653
_diffrn_measured_fraction_theta_full 0.998
_diffrn_measured_fraction_theta_max 0.998
_diffrn_measurement_details
;
  1 omega  -48.00   69.00   1.0000  120.0000
omega____ theta____ kappa____ phi______ frames
    -       25.2489  -19.0000  150.0000 117

  2 omega   -5.00   95.00   1.0000  120.0000
omega____ theta____ kappa____ phi______ frames
    -       25.2489   77.0000  -60.0000 100

  3 omega   35.00  101.00   1.0000  120.0000
omega____ theta____ kappa____ phi______ frames
    -       25.2489  178.0000 -150.0000 66

  4 omega -102.00  -14.00   1.0000  120.0000
omega____ theta____ kappa____ phi______ frames
    -      -26.9676  153.0000   98.0000 88

  5 omega -104.00  -32.00   1.0000  120.0000
omega____ theta____ kappa____ phi______ frames
    -      -26.9676  178.0000 -150.0000 72

  6 omega  -96.00  -51.00   1.0000  120.0000
omega____ theta____ kappa____ phi______ frames
    -      -26.9676  -57.0000  150.0000 45

;
_diffrn_measurement_device_type 'Xcalibur, Sapphire3'
_diffrn_measurement_method '\w scans'
_diffrn_radiation_type MoK\a
_diffrn_radiation_wavelength 0.71073
_diffrn_reflns_av_R_equivalents 0.1151
_diffrn_reflns_av_unetI/netI 0.1329
_diffrn_reflns_laue_measured_fraction_full 0.998
_diffrn_reflns_laue_measured_fraction_max 0.998
_diffrn_reflns_limit_h_max 26
_diffrn_reflns_limit_h_min -26
_diffrn_reflns_limit_k_max 14
_diffrn_reflns_limit_k_min -14
_diffrn_reflns_limit_l_max 31
_diffrn_reflns_limit_l_min -31
_diffrn_reflns_number 56382
_diffrn_reflns_point_group_measured_fraction_full 0.998
_diffrn_reflns_point_group_measured_fraction_max 0.998
_diffrn_reflns_theta_full 25.242
_diffrn_reflns_theta_max 26.372
_diffrn_reflns_theta_min 2.918
_diffrn_source 'Enhance (Mo) X-ray Source'
_exptl_absorpt_coefficient_mu 0.080
_exptl_absorpt_correction_T_max 0.993
_exptl_absorpt_correction_T_min 0.987
_exptl_absorpt_correction_type analytical
_exptl_absorpt_process_details
;
CrysAlisPro, Agilent Technologies,
Version 1.171.37.31 (release 14-01-2014 CrysAlis171 .NET)
(compiled Jan 14 2014,18:38:05)
Analytical numeric absorption correction using a multifaceted crystal
            model based on expressions derived by R.C. Clark & J.S. Reid.
(Clark, R. C. & Reid, J. S. (1995). Acta Cryst. A51, 887-897)
Empirical absorption correction using spherical harmonics,
 implemented in SCALE3 ABSPACK scaling algorithm.
;
_exptl_crystal_colour 'translucent colourless'
_exptl_crystal_density_diffrn 1.209
_exptl_crystal_description block
_exptl_crystal_F_000 2520
_exptl_crystal_size_max 0.286
_exptl_crystal_size_mid 0.170
_exptl_crystal_size_min 0.115
_refine_diff_density_max 0.903
_refine_diff_density_min -0.245
_refine_diff_density_rms 0.053
_refine_ls_extinction_method none
_refine_ls_goodness_of_fit_ref 1.005
_refine_ls_hydrogen_treatment constr
_refine_ls_matrix_type full
_refine_ls_number_parameters 813
_refine_ls_number_reflns 13115
_refine_ls_number_restraints 60
_refine_ls_restrained_S_all 1.004
_refine_ls_R_factor_all 0.1552
_refine_ls_R_factor_gt 0.0677
_refine_ls_shift/su_max 0.001
_refine_ls_shift/su_mean 0.000
_refine_ls_structure_factor_coef Fsqd
_refine_ls_weighting_details 'w=1/[\s^2^(Fo^2^)+(0.0393P)^2^] where P=(Fo^2^+2Fc^2^)/3'
_refine_ls_weighting_scheme calc
_refine_ls_wR_factor_gt 0.1180
_refine_ls_wR_factor_ref 0.1495
_reflns_Friedel_coverage 0.000
_reflns_number_gt 6717
_reflns_number_total 13115
_reflns_threshold_expression 'I > 2\s(I)'
_cod_data_source_file c5sc02992a2.cif
_cod_data_source_block 2
_cod_depositor_comments 'Adding full bibliography for 1540457--1540458.cif.'
_cod_database_code 1540458
_shelx_space_group_comment
; 
The symmetry employed for this shelxl refinement is uniquely defined 
by the following loop, which should always be used as a source of 
symmetry information in preference to the above space-group names. 
They are only intended as comments. 
;
_shelx_estimated_absorpt_t_min 0.977
_shelx_estimated_absorpt_t_max 0.991
_shelxl_version_number 2013-4

loop_
_space_group_symop_operation_xyz
'x, y, z'
'-x, y+1/2, -z+1/2'
'-x, -y, -z'
'x, -y-1/2, z-1/2'

loop_
_atom_site_label
_atom_site_type_symbol
_atom_site_fract_x
_atom_site_fract_y
_atom_site_fract_z
_atom_site_U_iso_or_equiv
_atom_site_adp_type
_atom_site_occupancy
_atom_site_site_symmetry_order
_atom_site_calc_flag
_atom_site_refinement_flags_posn
_atom_site_refinement_flags_adp
_atom_site_refinement_flags_occupancy
_atom_site_disorder_assembly
_atom_site_disorder_group
N1A N 0.91416(11) 1.02177(18) 0.32336(9) 0.0215(5) Uani 1 1 d . . . . .
N2A N 0.97877(10) 1.09402(19) 0.26531(9) 0.0232(6) Uani 1 1 d . . . . .
N3A N 0.93693(11) 1.14036(19) 0.17547(9) 0.0234(6) Uani 1 1 d . . . . .
N4A N 0.83253(10) 1.11488(19) 0.14846(9) 0.0233(6) Uani 1 1 d . . . . .
N5A N 0.76591(10) 1.02739(18) 0.20726(9) 0.0211(5) Uani 1 1 d . . . . .
N6A N 0.80602(10) 0.98259(18) 0.29260(9) 0.0193(5) Uani 1 1 d . . . . .
N7A N 0.87242(10) 1.06418(18) 0.23555(8) 0.0188(5) Uani 1 1 d . . . . .
N8A N 1.04206(10) 1.15177(19) 0.20304(9) 0.0232(6) Uani 1 1 d . . . . .
N9A N 0.72883(11) 1.08029(19) 0.12220(9) 0.0236(6) Uani 1 1 d . . . . .
N10A N 0.84788(10) 0.94574(18) 0.37847(9) 0.0199(5) Uani 1 1 d . . . . .
C1A C 0.85647(13) 0.9838(2) 0.32891(11) 0.0197(6) Uani 1 1 d . . . . .
C2A C 0.92288(13) 1.0607(2) 0.27512(11) 0.0204(6) Uani 1 1 d . . . . .
C3A C 0.98411(13) 1.1277(2) 0.21502(11) 0.0217(7) Uani 1 1 d . . . . .
C4A C 0.88082(13) 1.1075(2) 0.18559(11) 0.0202(6) Uani 1 1 d . . . . .
C5A C 0.77717(13) 1.0738(2) 0.16039(11) 0.0204(7) Uani 1 1 d . . . . .
C6A C 0.81366(13) 1.0236(2) 0.24518(11) 0.0193(6) Uani 1 1 d . . . . .
C7A C 1.09710(13) 1.1425(2) 0.24242(11) 0.0259(7) Uani 1 1 d . . . . .
H7AA H 1.1315 1.1066 0.2255 0.031 Uiso 1 1 calc R U . . .
H7AB H 1.0866 1.0927 0.2715 0.031 Uiso 1 1 calc R U . . .
C8A C 1.12051(14) 1.2535(3) 0.26631(12) 0.0317(8) Uani 1 1 d . . . . .
H8A H 1.1293 1.3040 0.2365 0.038 Uiso 1 1 calc R U . . .
C9A C 1.18219(16) 1.2326(3) 0.30073(13) 0.0498(10) Uani 1 1 d . . . . .
H9AA H 1.1754 1.1788 0.3288 0.075 Uiso 1 1 calc R U . . .
H9AB H 1.1978 1.3032 0.3169 0.075 Uiso 1 1 calc R U . . .
H9AC H 1.2131 1.2024 0.2787 0.075 Uiso 1 1 calc R U . . .
C10A C 1.07213(17) 1.3098(3) 0.29627(13) 0.0456(9) Uani 1 1 d . . . . .
H10A H 1.0354 1.3297 0.2715 0.068 Uiso 1 1 calc R U . . .
H10B H 1.0902 1.3777 0.3135 0.068 Uiso 1 1 calc R U . . .
H10C H 1.0593 1.2585 0.3233 0.068 Uiso 1 1 calc R U . . .
C11A C 1.05431(14) 1.1766(2) 0.14856(11) 0.0284(7) Uani 1 1 d . . . . .
H11A H 1.0828 1.2419 0.1489 0.034 Uiso 1 1 calc R U . . .
H11B H 1.0143 1.1971 0.1274 0.034 Uiso 1 1 calc R U . . .
C12A C 1.08368(16) 1.0782(3) 0.12197(13) 0.0423(9) Uani 1 1 d . . . . .
H12A H 1.1265 1.0658 0.1411 0.051 Uiso 1 1 calc R U . . .
C13A C 1.09188(17) 1.1097(3) 0.06502(13) 0.0589(11) Uani 1 1 d . . . . .
H13A H 1.0506 1.1141 0.0441 0.088 Uiso 1 1 calc R U . . .
H13B H 1.1174 1.0527 0.0497 0.088 Uiso 1 1 calc R U . . .
H13C H 1.1129 1.1825 0.0645 0.088 Uiso 1 1 calc R U . . .
C14A C 1.0472(2) 0.9716(3) 0.12534(17) 0.0802(15) Uani 1 1 d . . . . .
H14A H 1.0443 0.9532 0.1627 0.120 Uiso 1 1 calc R U . . .
H14B H 1.0686 0.9107 0.1086 0.120 Uiso 1 1 calc R U . . .
H14C H 1.0048 0.9813 0.1069 0.120 Uiso 1 1 calc R U . . .
C15A C 0.73464(14) 1.1377(2) 0.07167(11) 0.0291(7) Uani 1 1 d . . . . .
H15A H 0.7757 1.1768 0.0748 0.035 Uiso 0.762(9) 1 calc R U P A 1
H15B H 0.7015 1.1957 0.0666 0.035 Uiso 0.762(9) 1 calc R U P A 1
H15C H 0.7588 1.2079 0.0783 0.035 Uiso 0.238(9) 1 calc R U P A 2
H15D H 0.6924 1.1570 0.0541 0.035 Uiso 0.238(9) 1 calc R U P A 2
C16A C 0.7301(3) 1.0664(4) 0.02264(17) 0.0354(13) Uani 0.762(9) 1 d . U P A 1
H16A H 0.6870 1.0330 0.0167 0.042 Uiso 0.762(9) 1 calc R U P A 1
C17A C 0.7779(4) 0.9730(6) 0.0292(3) 0.061(2) Uani 0.762(9) 1 d . U P A 1
H17A H 0.8202 1.0051 0.0353 0.092 Uiso 0.762(9) 1 calc R U P A 1
H17B H 0.7744 0.9271 -0.0031 0.092 Uiso 0.762(9) 1 calc R U P A 1
H17C H 0.7701 0.9264 0.0597 0.092 Uiso 0.762(9) 1 calc R U P A 1
C18A C 0.7400(3) 1.1426(6) -0.0246(3) 0.0516(19) Uani 0.762(9) 1 d . U P A 1
H18A H 0.7070 1.1998 -0.0287 0.077 Uiso 0.762(9) 1 calc R U P A 1
H18B H 0.7383 1.0977 -0.0571 0.077 Uiso 0.762(9) 1 calc R U P A 1
H18C H 0.7812 1.1791 -0.0182 0.077 Uiso 0.762(9) 1 calc R U P A 1
C116 C 0.7706(10) 1.0554(16) 0.0333(6) 0.042(3) Uani 0.238(9) 1 d . U P A 2
H116 H 0.8161 1.0535 0.0474 0.050 Uiso 0.238(9) 1 calc R U P A 2
C117 C 0.7461(10) 0.9357(18) 0.0319(9) 0.058(5) Uani 0.238(9) 1 d . U P A 2
H11C H 0.7008 0.9358 0.0211 0.087 Uiso 0.238(9) 1 calc R U P A 2
H11D H 0.7546 0.9022 0.0673 0.087 Uiso 0.238(9) 1 calc R U P A 2
H11E H 0.7673 0.8919 0.0064 0.087 Uiso 0.238(9) 1 calc R U P A 2
C118 C 0.7657(11) 1.103(2) -0.0206(10) 0.057(5) Uani 0.238(9) 1 d . U P A 2
H11F H 0.7858 1.0521 -0.0441 0.086 Uiso 0.238(9) 1 calc R U P A 2
H11G H 0.7868 1.1758 -0.0196 0.086 Uiso 0.238(9) 1 calc R U P A 2
H11H H 0.7213 1.1122 -0.0341 0.086 Uiso 0.238(9) 1 calc R U P A 2
C19A C 0.66745(12) 1.0333(2) 0.12930(11) 0.0235(7) Uani 1 1 d . . . . .
H19A H 0.6722 0.9820 0.1602 0.028 Uiso 1 1 calc R U . . .
H19B H 0.6527 0.9883 0.0975 0.028 Uiso 1 1 calc R U . . .
C20A C 0.61771(14) 1.1197(3) 0.13793(13) 0.0318(8) Uani 1 1 d . . . . .
H20A H 0.6118 1.1698 0.1061 0.038 Uiso 1 1 calc R U . . .
C21A C 0.63717(18) 1.1904(3) 0.18617(15) 0.0595(11) Uani 1 1 d . . . . .
H21A H 0.6452 1.1420 0.2175 0.089 Uiso 1 1 calc R U . . .
H21B H 0.6035 1.2433 0.1916 0.089 Uiso 1 1 calc R U . . .
H21C H 0.6755 1.2319 0.1809 0.089 Uiso 1 1 calc R U . . .
C22A C 0.55646(15) 1.0592(3) 0.14284(14) 0.0500(10) Uani 1 1 d . . . . .
H22A H 0.5468 1.0094 0.1122 0.075 Uiso 1 1 calc R U . . .
H22B H 0.5226 1.1141 0.1438 0.075 Uiso 1 1 calc R U . . .
H22C H 0.5604 1.0149 0.1756 0.075 Uiso 1 1 calc R U . . .
C23A C 0.89217(13) 0.9779(2) 0.42466(11) 0.0251(7) Uani 1 1 d . . . . .
H23A H 0.9355 0.9636 0.4162 0.030 Uiso 1 1 calc R U . . .
H23B H 0.8847 0.9295 0.4551 0.030 Uiso 1 1 calc R U . . .
C24A C 0.88721(15) 1.0990(2) 0.44120(11) 0.0317(8) Uani 1 1 d . . . . .
H24A H 0.8918 1.1477 0.4102 0.038 Uiso 1 1 calc R U . . .
H24B H 0.8449 1.1123 0.4523 0.038 Uiso 1 1 calc R U . . .
C25A C 0.93602(15) 1.1316(3) 0.48614(12) 0.0370(8) Uani 1 1 d . . . . .
H25A H 0.9782 1.1227 0.4742 0.044 Uiso 1 1 calc R U . . .
H25B H 0.9331 1.0797 0.5163 0.044 Uiso 1 1 calc R U . . .
C26A C 0.9292(2) 1.2504(3) 0.50540(14) 0.0594(11) Uani 1 1 d . . . . .
H26A H 0.9351 1.3027 0.4765 0.089 Uiso 1 1 calc R U . . .
H26B H 0.9609 1.2648 0.5356 0.089 Uiso 1 1 calc R U . . .
H26C H 0.8872 1.2606 0.5165 0.089 Uiso 1 1 calc R U . . .
N1B N 0.79224(10) 0.78476(18) 0.35422(9) 0.0208(5) Uani 1 1 d . . . . .
N2B N 0.74035(10) 0.61786(18) 0.33585(9) 0.0212(5) Uani 1 1 d . . . . .
N3B N 0.65798(11) 0.56056(18) 0.38780(9) 0.0231(6) Uani 1 1 d . . . . .
N4B N 0.63105(11) 0.67362(19) 0.45508(9) 0.0257(6) Uani 1 1 d . . . . .
N5B N 0.68549(11) 0.84838(18) 0.47421(9) 0.0233(6) Uani 1 1 d . . . . .
N6B N 0.76667(11) 0.89907(18) 0.42653(9) 0.0220(6) Uani 1 1 d . . . . .
N7B N 0.71222(10) 0.73044(17) 0.40571(8) 0.0186(5) Uani 1 1 d . . . . .
N8B N 0.68585(11) 0.45407(18) 0.31935(9) 0.0238(6) Uani 1 1 d . . . . .
N9B N 0.60376(11) 0.79423(19) 0.51888(9) 0.0236(6) Uani 1 1 d . . . . .
C1B C 0.79817(12) 0.8730(2) 0.38627(11) 0.0187(6) Uani 1 1 d . . . . .
C2B C 0.74842(12) 0.7102(2) 0.36404(10) 0.0198(6) Uani 1 1 d . . . . .
C3B C 0.69495(13) 0.5466(2) 0.34872(11) 0.0215(7) Uani 1 1 d . . . . .
C4B C 0.66623(12) 0.6532(2) 0.41675(11) 0.0206(7) Uani 1 1 d . . . . .
C5B C 0.64124(13) 0.7712(2) 0.48140(11) 0.0234(7) Uani 1 1 d . . . . .
C6B C 0.72149(13) 0.8277(2) 0.43657(11) 0.0198(6) Uani 1 1 d . . . . .
C7B C 0.72333(14) 0.4323(2) 0.27561(11) 0.0283(7) Uani 1 1 d . . . . .
H7BA H 0.7304 0.5041 0.2576 0.034 Uiso 1 1 calc R U . . .
H7BB H 0.6990 0.3831 0.2494 0.034 Uiso 1 1 calc R U . . .
C8B C 0.78672(14) 0.3780(2) 0.29212(12) 0.0322(8) Uani 1 1 d . . . . .
H8B H 0.8125 0.4313 0.3160 0.039 Uiso 1 1 calc R U . . .
C9B C 0.81988(17) 0.3604(3) 0.24199(14) 0.0512(11) Uani 1 1 d . . . . .
H9BA H 0.7950 0.3091 0.2178 0.077 Uiso 1 1 calc R U . . .
H9BB H 0.8616 0.3282 0.2519 0.077 Uiso 1 1 calc R U . . .
H9BC H 0.8241 0.4325 0.2242 0.077 Uiso 1 1 calc R U . . .
C10B C 0.78180(16) 0.2692(3) 0.32179(14) 0.0479(10) Uani 1 1 d . . . . .
H10D H 0.7616 0.2829 0.3541 0.072 Uiso 1 1 calc R U . . .
H10E H 0.8240 0.2385 0.3315 0.072 Uiso 1 1 calc R U . . .
H10F H 0.7567 0.2157 0.2991 0.072 Uiso 1 1 calc R U . . .
C11B C 0.63849(13) 0.3716(2) 0.33034(12) 0.0283(7) Uani 1 1 d . . . . .
H11I H 0.6431 0.3560 0.3690 0.034 Uiso 1 1 calc R U . . .
H11J H 0.6469 0.3009 0.3119 0.034 Uiso 1 1 calc R U . . .
C12B C 0.57089(14) 0.4065(3) 0.31344(12) 0.0326(8) Uani 1 1 d . . . . .
H12B H 0.5594 0.4653 0.3388 0.039 Uiso 1 1 calc R U . . .
C13B C 0.56066(16) 0.4550(3) 0.25796(13) 0.0419(9) Uani 1 1 d . . . . .
H13D H 0.5888 0.5191 0.2554 0.063 Uiso 1 1 calc R U . . .
H13E H 0.5169 0.4797 0.2504 0.063 Uiso 1 1 calc R U . . .
H13F H 0.5696 0.3977 0.2321 0.063 Uiso 1 1 calc R U . . .
C14B C 0.52879(15) 0.3049(3) 0.31918(14) 0.0466(9) Uani 1 1 d . . . . .
H14D H 0.5378 0.2473 0.2935 0.070 Uiso 1 1 calc R U . . .
H14E H 0.4846 0.3275 0.3124 0.070 Uiso 1 1 calc R U . . .
H14F H 0.5370 0.2748 0.3553 0.070 Uiso 1 1 calc R U . . .
C15B C 0.55578(13) 0.7140(2) 0.53154(11) 0.0264(7) Uani 1 1 d . . . . .
H15E H 0.5432 0.7330 0.5669 0.032 Uiso 1 1 calc R U . . .
H15F H 0.5748 0.6384 0.5341 0.032 Uiso 1 1 calc R U . . .
C16B C 0.49728(14) 0.7096(3) 0.49208(13) 0.0368(8) Uani 1 1 d . . . . .
H16B H 0.5088 0.6739 0.4588 0.044 Uiso 1 1 calc R U . . .
C17B C 0.47009(17) 0.8234(3) 0.47788(14) 0.0518(10) Uani 1 1 d . . . . .
H17D H 0.4575 0.8594 0.5098 0.078 Uiso 1 1 calc R U . . .
H17E H 0.4333 0.8152 0.4515 0.078 Uiso 1 1 calc R U . . .
H17F H 0.5018 0.8696 0.4631 0.078 Uiso 1 1 calc R U . . .
C18B C 0.44909(15) 0.6348(3) 0.51481(13) 0.0470(10) Uani 1 1 d . . . . .
H18D H 0.4684 0.5623 0.5249 0.070 Uiso 1 1 calc R U . . .
H18E H 0.4131 0.6232 0.4879 0.070 Uiso 1 1 calc R U . . .
H18F H 0.4349 0.6706 0.5462 0.070 Uiso 1 1 calc R U . . .
C19B C 0.60959(13) 0.9007(2) 0.54801(11) 0.0264(7) Uani 1 1 d . . . . .
H19C H 0.5687 0.9182 0.5609 0.032 Uiso 1 1 calc R U . . .
H19D H 0.6188 0.9608 0.5231 0.032 Uiso 1 1 calc R U . . .
C20B C 0.66007(14) 0.9015(3) 0.59497(12) 0.0322(8) Uani 1 1 d . . . . .
H20B H 0.7012 0.8841 0.5816 0.039 Uiso 1 1 calc R U . . .
C21B C 0.66436(18) 1.0192(3) 0.61930(14) 0.0532(10) Uani 1 1 d . . . . .
H21D H 0.6704 1.0742 0.5916 0.080 Uiso 1 1 calc R U . . .
H21E H 0.7000 1.0226 0.6471 0.080 Uiso 1 1 calc R U . . .
H21F H 0.6255 1.0361 0.6348 0.080 Uiso 1 1 calc R U . . .
C22B C 0.64872(17) 0.8153(3) 0.63687(13) 0.0519(10) Uani 1 1 d . . . . .
H22D H 0.6084 0.8304 0.6503 0.078 Uiso 1 1 calc R U . . .
H22E H 0.6825 0.8195 0.6662 0.078 Uiso 1 1 calc R U . . .
H22F H 0.6479 0.7402 0.6211 0.078 Uiso 1 1 calc R U . . .
O31 O 0.84811(16) 0.7494(2) 0.02747(13) 0.0861(10) Uani 1 1 d . . . . .
O32 O 0.94035(15) 0.7641(2) 0.07045(11) 0.0699(9) Uani 1 1 d . . . . .
N31 N 0.89223(18) 0.7121(3) 0.05750(12) 0.0489(8) Uani 1 1 d . . . . .
C31 C 0.88645(15) 0.5991(2) 0.07785(12) 0.0294(8) Uani 1 1 d . . . . .
C32 C 0.93416(15) 0.5548(3) 0.11204(12) 0.0318(8) Uani 1 1 d . . . . .
H32 H 0.9710 0.5970 0.1228 0.038 Uiso 1 1 calc R U . . .
C33 C 0.92730(16) 0.4477(3) 0.13034(12) 0.0360(8) Uani 1 1 d . . . . .
H33 H 0.9596 0.4154 0.1544 0.043 Uiso 1 1 calc R U . . .
C34 C 0.87441(17) 0.3871(3) 0.11426(13) 0.0421(9) Uani 1 1 d . . . . .
H34 H 0.8704 0.3129 0.1270 0.051 Uiso 1 1 calc R U . . .
C35 C 0.82690(16) 0.4325(3) 0.07988(13) 0.0419(9) Uani 1 1 d . . . . .
H35 H 0.7903 0.3897 0.0692 0.050 Uiso 1 1 calc R U . . .
C36 C 0.83231(15) 0.5398(3) 0.06096(12) 0.0353(8) Uani 1 1 d . . . . .
H36 H 0.7999 0.5721 0.0371 0.042 Uiso 1 1 calc R U . . .
O41 O 0.63325(17) 1.1153(2) 0.38814(12) 0.0831(10) Uani 1 1 d . . . . .
O42 O 0.54685(19) 1.0353(3) 0.40368(15) 0.1147(14) Uani 1 1 d . . . . .
N41 N 0.5952(2) 1.0392(3) 0.38239(14) 0.0678(11) Uani 1 1 d . . . . .
C41 C 0.60654(16) 0.9475(3) 0.34605(13) 0.0385(8) Uani 1 1 d . . . . .
C42 C 0.65478(15) 0.9576(3) 0.31486(13) 0.0373(8) Uani 1 1 d . . . . .
H42 H 0.6811 1.0218 0.3172 0.045 Uiso 1 1 calc R U . . .
C43 C 0.66381(15) 0.8720(3) 0.28018(13) 0.0375(8) Uani 1 1 d . . . . .
H43 H 0.6966 0.8772 0.2579 0.045 Uiso 1 1 calc R U . . .
C44 C 0.62591(15) 0.7792(3) 0.27754(12) 0.0362(8) Uani 1 1 d . . . . .
H44 H 0.6323 0.7207 0.2532 0.043 Uiso 1 1 calc R U . . .
C45 C 0.57847(15) 0.7706(3) 0.31018(13) 0.0396(9) Uani 1 1 d . . . . .
H45 H 0.5529 0.7053 0.3088 0.048 Uiso 1 1 calc R U . . .
C46 C 0.56806(16) 0.8556(3) 0.34455(14) 0.0422(9) Uani 1 1 d . . . . .
H46 H 0.5351 0.8510 0.3667 0.051 Uiso 1 1 calc R U . . .

loop_
_atom_site_aniso_label
_atom_site_aniso_U_11
_atom_site_aniso_U_22
_atom_site_aniso_U_33
_atom_site_aniso_U_23
_atom_site_aniso_U_13
_atom_site_aniso_U_12
N1A 0.0214(13) 0.0244(13) 0.0187(14) 0.0024(11) 0.0018(10) -0.0029(11)
N2A 0.0193(13) 0.0287(14) 0.0216(14) 0.0023(11) 0.0019(10) -0.0060(11)
N3A 0.0170(13) 0.0303(14) 0.0233(14) 0.0077(11) 0.0033(11) 0.0002(11)
N4A 0.0163(12) 0.0312(14) 0.0214(14) 0.0034(11) -0.0016(10) -0.0033(11)
N5A 0.0186(13) 0.0248(14) 0.0200(14) 0.0030(11) 0.0021(10) -0.0010(11)
N6A 0.0177(12) 0.0209(13) 0.0195(13) 0.0011(11) 0.0031(10) -0.0026(11)
N7A 0.0151(12) 0.0233(13) 0.0186(13) 0.0027(11) 0.0043(10) 0.0005(11)
N8A 0.0163(13) 0.0300(14) 0.0230(14) 0.0071(11) 0.0000(10) -0.0008(11)
N9A 0.0204(13) 0.0301(14) 0.0198(14) 0.0009(11) 0.0008(10) -0.0051(12)
N10A 0.0204(13) 0.0231(13) 0.0162(13) -0.0004(11) 0.0021(10) -0.0065(11)
C1A 0.0198(15) 0.0185(15) 0.0214(17) -0.0018(13) 0.0049(13) -0.0001(13)
C2A 0.0172(15) 0.0194(15) 0.0244(17) 0.0004(13) 0.0011(12) 0.0002(13)
C3A 0.0195(15) 0.0228(16) 0.0231(17) 0.0019(14) 0.0041(13) -0.0011(13)
C4A 0.0227(16) 0.0207(16) 0.0175(16) 0.0013(13) 0.0040(12) -0.0022(13)
C5A 0.0177(15) 0.0215(16) 0.0221(17) -0.0038(13) 0.0018(12) -0.0003(13)
C6A 0.0186(15) 0.0175(15) 0.0230(17) -0.0014(13) 0.0081(13) -0.0009(13)
C7A 0.0160(15) 0.0342(18) 0.0272(18) 0.0054(14) 0.0010(13) 0.0005(14)
C8A 0.0319(18) 0.0346(19) 0.0282(18) 0.0068(15) 0.0014(14) -0.0118(16)
C9A 0.044(2) 0.061(3) 0.041(2) 0.0112(19) -0.0127(17) -0.022(2)
C10A 0.063(3) 0.0308(19) 0.043(2) 0.0016(17) 0.0079(19) -0.0120(19)
C11A 0.0215(16) 0.0372(19) 0.0271(18) 0.0082(15) 0.0053(13) -0.0042(15)
C12A 0.038(2) 0.055(2) 0.035(2) -0.0013(18) 0.0110(16) 0.0023(19)
C13A 0.048(2) 0.096(3) 0.035(2) -0.007(2) 0.0166(18) 0.009(2)
C14A 0.103(4) 0.056(3) 0.089(4) -0.035(3) 0.046(3) -0.024(3)
C15A 0.0254(17) 0.0376(19) 0.0228(17) 0.0066(15) -0.0034(13) -0.0032(15)
C16A 0.026(3) 0.055(3) 0.025(3) 0.000(2) 0.000(2) 0.003(2)
C17A 0.059(4) 0.076(5) 0.050(4) -0.018(4) 0.013(4) 0.020(4)
C18A 0.056(4) 0.076(5) 0.023(3) 0.001(3) 0.005(3) -0.010(3)
C116 0.032(7) 0.069(7) 0.024(6) -0.004(6) 0.002(6) 0.012(7)
C117 0.048(9) 0.074(10) 0.055(8) -0.024(8) 0.018(8) 0.005(9)
C118 0.052(10) 0.086(11) 0.034(8) -0.003(9) -0.002(8) 0.006(9)
C19A 0.0202(16) 0.0258(17) 0.0236(17) -0.0015(14) -0.0015(12) -0.0054(13)
C20A 0.0247(17) 0.0338(19) 0.037(2) 0.0023(16) 0.0037(14) 0.0039(15)
C21A 0.053(3) 0.059(3) 0.067(3) -0.027(2) 0.009(2) 0.013(2)
C22A 0.0254(19) 0.069(3) 0.057(3) -0.007(2) 0.0110(17) 0.0012(19)
C23A 0.0239(16) 0.0302(18) 0.0213(17) 0.0028(14) 0.0032(13) -0.0051(14)
C24A 0.0347(19) 0.0366(19) 0.0226(18) -0.0015(15) -0.0022(14) -0.0049(16)
C25A 0.038(2) 0.047(2) 0.0250(19) -0.0002(16) 0.0010(15) -0.0176(17)
C26A 0.092(3) 0.046(2) 0.038(2) -0.0083(19) -0.003(2) -0.028(2)
N1B 0.0218(13) 0.0192(13) 0.0221(14) 0.0007(11) 0.0060(11) -0.0016(11)
N2B 0.0206(13) 0.0185(13) 0.0247(14) -0.0048(11) 0.0041(11) -0.0018(11)
N3B 0.0227(13) 0.0202(13) 0.0275(14) -0.0058(11) 0.0086(11) -0.0036(11)
N4B 0.0268(14) 0.0250(14) 0.0277(15) -0.0072(12) 0.0137(12) -0.0063(12)
N5B 0.0265(14) 0.0245(14) 0.0203(14) -0.0062(11) 0.0093(11) -0.0058(11)
N6B 0.0235(13) 0.0226(13) 0.0210(14) -0.0021(11) 0.0073(11) -0.0053(11)
N7B 0.0196(13) 0.0177(13) 0.0194(13) -0.0028(10) 0.0064(10) -0.0010(10)
N8B 0.0259(14) 0.0192(13) 0.0271(14) -0.0080(11) 0.0068(11) -0.0038(11)
N9B 0.0221(13) 0.0270(14) 0.0233(14) -0.0047(11) 0.0093(11) -0.0040(11)
C1B 0.0177(15) 0.0199(16) 0.0177(16) 0.0035(13) -0.0009(12) -0.0026(13)
C2B 0.0187(15) 0.0251(17) 0.0158(15) 0.0024(13) 0.0029(12) 0.0041(13)
C3B 0.0206(16) 0.0193(16) 0.0240(17) 0.0007(13) -0.0006(13) 0.0009(13)
C4B 0.0169(15) 0.0215(16) 0.0234(17) 0.0026(13) 0.0024(13) -0.0015(13)
C5B 0.0248(16) 0.0250(17) 0.0212(17) -0.0002(14) 0.0062(13) -0.0019(14)
C6B 0.0233(16) 0.0185(15) 0.0170(16) -0.0007(13) 0.0002(13) 0.0000(13)
C7B 0.0322(18) 0.0257(17) 0.0281(18) -0.0094(14) 0.0083(14) -0.0035(15)
C8B 0.0272(17) 0.0272(18) 0.042(2) -0.0129(16) 0.0045(15) -0.0006(15)
C9B 0.048(2) 0.042(2) 0.069(3) -0.020(2) 0.029(2) -0.0033(18)
C10B 0.044(2) 0.043(2) 0.055(2) -0.0023(19) 0.0023(18) 0.0153(18)
C11B 0.0289(17) 0.0215(16) 0.0352(19) -0.0078(14) 0.0059(14) -0.0062(14)
C12B 0.0255(17) 0.0316(18) 0.041(2) -0.0147(16) 0.0037(15) -0.0061(15)
C13B 0.038(2) 0.041(2) 0.045(2) -0.0071(18) -0.0009(17) 0.0013(17)
C14B 0.034(2) 0.054(2) 0.053(2) -0.0123(19) 0.0051(17) -0.0163(18)
C15B 0.0237(16) 0.0339(18) 0.0227(17) -0.0022(14) 0.0080(13) -0.0045(14)
C16B 0.0293(19) 0.044(2) 0.037(2) 0.0033(17) 0.0038(15) -0.0031(17)
C17B 0.043(2) 0.051(2) 0.057(3) 0.000(2) -0.0141(19) 0.0009(19)
C18B 0.0294(19) 0.066(3) 0.045(2) 0.0052(19) 0.0008(16) -0.0135(18)
C19B 0.0276(17) 0.0299(18) 0.0229(17) -0.0062(14) 0.0082(13) -0.0001(14)
C20B 0.0275(17) 0.041(2) 0.0287(19) -0.0073(16) 0.0061(14) -0.0023(15)
C21B 0.056(3) 0.057(2) 0.045(2) -0.021(2) -0.0010(19) -0.007(2)
C22B 0.047(2) 0.071(3) 0.035(2) 0.008(2) -0.0060(17) -0.011(2)
O31 0.099(3) 0.059(2) 0.099(3) 0.0403(18) 0.006(2) 0.0254(19)
O32 0.094(2) 0.0441(17) 0.076(2) -0.0017(15) 0.0259(18) -0.0243(17)
N31 0.077(3) 0.0362(19) 0.0373(19) 0.0046(16) 0.0227(18) 0.0118(19)
C31 0.041(2) 0.0252(17) 0.0243(18) 0.0012(15) 0.0151(15) 0.0075(16)
C32 0.0300(18) 0.038(2) 0.0274(19) -0.0077(16) 0.0035(14) 0.0020(16)
C33 0.040(2) 0.043(2) 0.0241(19) 0.0005(16) 0.0009(15) 0.0107(18)
C34 0.052(2) 0.040(2) 0.037(2) 0.0086(17) 0.0153(18) 0.0040(19)
C35 0.034(2) 0.050(2) 0.042(2) 0.0029(19) 0.0065(17) -0.0085(18)
C36 0.0292(19) 0.050(2) 0.0265(19) 0.0019(17) 0.0042(15) 0.0106(17)
O41 0.109(3) 0.0467(18) 0.095(3) -0.0133(17) 0.016(2) -0.0045(19)
O42 0.144(3) 0.087(2) 0.132(3) -0.029(2) 0.102(3) -0.003(2)
N41 0.091(3) 0.043(2) 0.073(3) 0.003(2) 0.025(2) 0.007(2)
C41 0.041(2) 0.037(2) 0.038(2) 0.0038(17) 0.0070(17) 0.0077(17)
C42 0.0324(19) 0.035(2) 0.044(2) 0.0075(17) -0.0003(16) -0.0054(16)
C43 0.0265(18) 0.052(2) 0.034(2) 0.0094(18) 0.0036(15) -0.0025(17)
C44 0.0323(19) 0.049(2) 0.0268(19) 0.0017(16) -0.0009(15) -0.0013(17)
C45 0.0308(19) 0.042(2) 0.045(2) 0.0067(18) -0.0010(17) -0.0098(17)
C46 0.033(2) 0.054(2) 0.042(2) 0.0055(19) 0.0128(17) 0.0013(18)

loop_
_atom_type_symbol
_atom_type_description
_atom_type_scat_dispersion_real
_atom_type_scat_dispersion_imag
_atom_type_scat_source
C C 0.0033 0.0016 'International Tables Vol C Tables 4.2.6.8 and 6.1.1.4'
H H 0.0000 0.0000 'International Tables Vol C Tables 4.2.6.8 and 6.1.1.4'
N N 0.0061 0.0033 'International Tables Vol C Tables 4.2.6.8 and 6.1.1.4'
O O 0.0106 0.0060 'International Tables Vol C Tables 4.2.6.8 and 6.1.1.4'

loop_
_exptl_crystal_face_index_h
_exptl_crystal_face_index_k
_exptl_crystal_face_index_l
_exptl_crystal_face_perp_dist
_exptl_oxdiff_crystal_face_indexfrac_h
_exptl_oxdiff_crystal_face_indexfrac_k
_exptl_oxdiff_crystal_face_indexfrac_l
_exptl_oxdiff_crystal_face_x
_exptl_oxdiff_crystal_face_y
_exptl_oxdiff_crystal_face_z
1 0 -1 0.0576 1.0015 -0.0020 -1.0018 -0.0222 0.0000 0.0347
-1 -1 2 0.1155 -1.0045 -1.0003 2.0106 0.0009 -0.0528 -0.0682
-1 0 -1 0.0594 -1.0023 -0.0023 -1.0039 0.0413 -0.0107 0.0174
1 0 0 0.0748 1.0019 0.0001 0.0011 -0.0318 0.0054 0.0086
0 0 -1 0.0332 -0.0004 -0.0021 -1.0028 0.0096 -0.0053 0.0261
-1 0 1 0.0846 -1.0015 0.0020 1.0018 0.0222 -0.0000 -0.0347
0 0 1 0.0822 0.0004 0.0021 1.0028 -0.0096 0.0053 -0.0261
1 -1 0 0.1246 0.9985 -1.0043 0.0070 -0.0436 -0.0527 0.0012
-2 -1 -1 0.1051 -2.0075 -1.0068 -0.9990 0.0614 -0.0741 0.0014
2 1 0 0.1238 2.0071 1.0047 -0.0039 -0.0518 0.0688 0.0247
0 -1 2 0.1016 -0.0026 -1.0002 2.0117 -0.0309 -0.0474 -0.0596
-1 1 0 0.0966 -0.9985 1.0043 -0.0070 0.0436 0.0527 -0.0012

loop_
_geom_angle_atom_site_label_1
_geom_angle_atom_site_label_2
_geom_angle_atom_site_label_3
_geom_angle
C1A N1A C2A 115.9(2)
C2A N2A C3A 116.3(2)
C4A N3A C3A 116.6(2)
C4A N4A C5A 117.1(2)
C6A N5A C5A 116.8(2)
C6A N6A C1A 116.6(2)
C2A N7A C6A 120.5(2)
C2A N7A C4A 119.7(2)
C6A N7A C4A 119.7(2)
C3A N8A C7A 121.8(2)
C3A N8A C11A 121.6(2)
C7A N8A C11A 116.3(2)
C5A N9A C19A 121.7(2)
C5A N9A C15A 121.5(2)
C19A N9A C15A 116.8(2)
C1A N10A C1B 121.0(2)
C1A N10A C23A 120.2(2)
C1B N10A C23A 118.8(2)
N1A C1A N6A 128.0(2)
N1A C1A N10A 115.4(2)
N6A C1A N10A 116.5(2)
N2A C2A N1A 120.0(3)
N2A C2A N7A 120.5(2)
N1A C2A N7A 119.5(2)
N8A C3A N3A 116.4(2)
N8A C3A N2A 117.0(3)
N3A C3A N2A 126.7(2)
N3A C4A N4A 120.1(2)
N3A C4A N7A 119.9(2)
N4A C4A N7A 120.0(2)
N9A C5A N4A 116.5(2)
N9A C5A N5A 117.2(2)
N4A C5A N5A 126.2(3)
N6A C6A N5A 120.5(2)
N6A C6A N7A 119.4(2)
N5A C6A N7A 120.1(2)
N8A C7A C8A 114.3(2)
N8A C7A H7AA 108.7
C8A C7A H7AA 108.7
N8A C7A H7AB 108.7
C8A C7A H7AB 108.7
H7AA C7A H7AB 107.6
C10A C8A C7A 112.0(2)
C10A C8A C9A 112.7(3)
C7A C8A C9A 108.2(3)
C10A C8A H8A 107.9
C7A C8A H8A 107.9
C9A C8A H8A 107.9
C8A C9A H9AA 109.5
C8A C9A H9AB 109.5
H9AA C9A H9AB 109.5
C8A C9A H9AC 109.5
H9AA C9A H9AC 109.5
H9AB C9A H9AC 109.5
C8A C10A H10A 109.5
C8A C10A H10B 109.5
H10A C10A H10B 109.5
C8A C10A H10C 109.5
H10A C10A H10C 109.5
H10B C10A H10C 109.5
N8A C11A C12A 112.7(2)
N8A C11A H11A 109.1
C12A C11A H11A 109.1
N8A C11A H11B 109.1
C12A C11A H11B 109.1
H11A C11A H11B 107.8
C14A C12A C13A 112.3(3)
C14A C12A C11A 112.7(3)
C13A C12A C11A 109.0(3)
C14A C12A H12A 107.5
C13A C12A H12A 107.5
C11A C12A H12A 107.5
C12A C13A H13A 109.5
C12A C13A H13B 109.5
H13A C13A H13B 109.5
C12A C13A H13C 109.5
H13A C13A H13C 109.5
H13B C13A H13C 109.5
C12A C14A H14A 109.5
C12A C14A H14B 109.5
H14A C14A H14B 109.5
C12A C14A H14C 109.5
H14A C14A H14C 109.5
H14B C14A H14C 109.5
N9A C15A C16A 116.9(3)
N9A C15A C116 109.2(6)
N9A C15A H15A 108.1
C16A C15A H15A 108.1
N9A C15A H15B 108.1
C16A C15A H15B 108.1
H15A C15A H15B 107.3
N9A C15A H15C 109.8
C116 C15A H15C 109.8
N9A C15A H15D 109.8
C116 C15A H15D 109.8
H15C C15A H15D 108.3
C15A C16A C17A 110.3(5)
C15A C16A C18A 107.8(4)
C17A C16A C18A 111.8(4)
C15A C16A H16A 109.0
C17A C16A H16A 109.0
C18A C16A H16A 109.0
C16A C17A H17A 109.5
C16A C17A H17B 109.5
H17A C17A H17B 109.5
C16A C17A H17C 109.5
H17A C17A H17C 109.5
H17B C17A H17C 109.5
C16A C18A H18A 109.5
C16A C18A H18B 109.5
H18A C18A H18B 109.5
C16A C18A H18C 109.5
H18A C18A H18C 109.5
H18B C18A H18C 109.5
C118 C116 C117 110.6(18)
C118 C116 C15A 109.3(15)
C117 C116 C15A 113.3(14)
C118 C116 H116 107.8
C117 C116 H116 107.8
C15A C116 H116 107.8
C116 C117 H11C 109.5
C116 C117 H11D 109.5
H11C C117 H11D 109.5
C116 C117 H11E 109.5
H11C C117 H11E 109.5
H11D C117 H11E 109.5
C116 C118 H11F 109.5
C116 C118 H11G 109.5
H11F C118 H11G 109.5
C116 C118 H11H 109.5
H11F C118 H11H 109.5
H11G C118 H11H 109.5
N9A C19A C20A 114.4(2)
N9A C19A H19A 108.7
C20A C19A H19A 108.7
N9A C19A H19B 108.7
C20A C19A H19B 108.7
H19A C19A H19B 107.6
C21A C20A C22A 111.5(3)
C21A C20A C19A 111.2(3)
C22A C20A C19A 108.4(3)
C21A C20A H20A 108.6
C22A C20A H20A 108.6
C19A C20A H20A 108.6
C20A C21A H21A 109.5
C20A C21A H21B 109.5
H21A C21A H21B 109.5
C20A C21A H21C 109.5
H21A C21A H21C 109.5
H21B C21A H21C 109.5
C20A C22A H22A 109.5
C20A C22A H22B 109.5
H22A C22A H22B 109.5
C20A C22A H22C 109.5
H22A C22A H22C 109.5
H22B C22A H22C 109.5
N10A C23A C24A 114.2(2)
N10A C23A H23A 108.7
C24A C23A H23A 108.7
N10A C23A H23B 108.7
C24A C23A H23B 108.7
H23A C23A H23B 107.6
C25A C24A C23A 113.0(3)
C25A C24A H24A 109.0
C23A C24A H24A 109.0
C25A C24A H24B 109.0
C23A C24A H24B 109.0
H24A C24A H24B 107.8
C24A C25A C26A 113.7(3)
C24A C25A H25A 108.8
C26A C25A H25A 108.8
C24A C25A H25B 108.8
C26A C25A H25B 108.8
H25A C25A H25B 107.7
C25A C26A H26A 109.5
C25A C26A H26B 109.5
H26A C26A H26B 109.5
C25A C26A H26C 109.5
H26A C26A H26C 109.5
H26B C26A H26C 109.5
C1B N1B C2B 115.9(2)
C2B N2B C3B 116.7(2)
C4B N3B C3B 117.1(2)
C4B N4B C5B 116.7(2)
C6B N5B C5B 116.6(2)
C1B N6B C6B 116.1(2)
C2B N7B C4B 119.9(2)
C2B N7B C6B 120.5(2)
C4B N7B C6B 119.6(2)
C3B N8B C7B 120.7(2)
C3B N8B C11B 120.9(2)
C7B N8B C11B 118.4(2)
C5B N9B C15B 120.8(2)
C5B N9B C19B 120.6(2)
C15B N9B C19B 118.6(2)
N6B C1B N1B 129.6(2)
N6B C1B N10A 115.0(2)
N1B C1B N10A 115.3(2)
N2B C2B N1B 120.7(2)
N2B C2B N7B 120.3(2)
N1B C2B N7B 119.0(2)
N8B C3B N3B 116.8(2)
N8B C3B N2B 116.7(2)
N3B C3B N2B 126.5(3)
N4B C4B N3B 120.6(2)
N4B C4B N7B 119.9(2)
N3B C4B N7B 119.5(2)
N9B C5B N5B 116.2(2)
N9B C5B N4B 116.8(2)
N5B C5B N4B 127.0(2)
N5B C6B N6B 121.0(2)
N5B C6B N7B 120.1(2)
N6B C6B N7B 118.9(2)
N8B C7B C8B 114.6(2)
N8B C7B H7BA 108.6
C8B C7B H7BA 108.6
N8B C7B H7BB 108.6
C8B C7B H7BB 108.6
H7BA C7B H7BB 107.6
C10B C8B C7B 113.2(3)
C10B C8B C9B 110.9(3)
C7B C8B C9B 108.2(3)
C10B C8B H8B 108.1
C7B C8B H8B 108.1
C9B C8B H8B 108.1
C8B C9B H9BA 109.5
C8B C9B H9BB 109.5
H9BA C9B H9BB 109.5
C8B C9B H9BC 109.5
H9BA C9B H9BC 109.5
H9BB C9B H9BC 109.5
C8B C10B H10D 109.5
C8B C10B H10E 109.5
H10D C10B H10E 109.5
C8B C10B H10F 109.5
H10D C10B H10F 109.5
H10E C10B H10F 109.5
N8B C11B C12B 114.9(2)
N8B C11B H11I 108.6
C12B C11B H11I 108.6
N8B C11B H11J 108.6
C12B C11B H11J 108.6
H11I C11B H11J 107.5
C13B C12B C11B 113.7(3)
C13B C12B C14B 111.5(3)
C11B C12B C14B 108.0(3)
C13B C12B H12B 107.8
C11B C12B H12B 107.8
C14B C12B H12B 107.8
C12B C13B H13D 109.5
C12B C13B H13E 109.5
H13D C13B H13E 109.5
C12B C13B H13F 109.5
H13D C13B H13F 109.5
H13E C13B H13F 109.5
C12B C14B H14D 109.5
C12B C14B H14E 109.5
H14D C14B H14E 109.5
C12B C14B H14F 109.5
H14D C14B H14F 109.5
H14E C14B H14F 109.5
N9B C15B C16B 115.3(2)
N9B C15B H15E 108.4
C16B C15B H15E 108.4
N9B C15B H15F 108.4
C16B C15B H15F 108.4
H15E C15B H15F 107.5
C17B C16B C15B 113.3(3)
C17B C16B C18B 111.0(3)
C15B C16B C18B 108.5(3)
C17B C16B H16B 107.9
C15B C16B H16B 107.9
C18B C16B H16B 107.9
C16B C17B H17D 109.5
C16B C17B H17E 109.5
H17D C17B H17E 109.5
C16B C17B H17F 109.5
H17D C17B H17F 109.5
H17E C17B H17F 109.5
C16B C18B H18D 109.5
C16B C18B H18E 109.5
H18D C18B H18E 109.5
C16B C18B H18F 109.5
H18D C18B H18F 109.5
H18E C18B H18F 109.5
N9B C19B C20B 114.4(2)
N9B C19B H19C 108.7
C20B C19B H19C 108.7
N9B C19B H19D 108.7
C20B C19B H19D 108.7
H19C C19B H19D 107.6
C19B C20B C22B 112.9(3)
C19B C20B C21B 109.1(3)
C22B C20B C21B 110.4(3)
C19B C20B H20B 108.1
C22B C20B H20B 108.1
C21B C20B H20B 108.1
C20B C21B H21D 109.5
C20B C21B H21E 109.5
H21D C21B H21E 109.5
C20B C21B H21F 109.5
H21D C21B H21F 109.5
H21E C21B H21F 109.5
C20B C22B H22D 109.5
C20B C22B H22E 109.5
H22D C22B H22E 109.5
C20B C22B H22F 109.5
H22D C22B H22F 109.5
H22E C22B H22F 109.5
O32 N31 O31 123.5(3)
O32 N31 C31 118.7(3)
O31 N31 C31 117.8(4)
C32 C31 C36 122.6(3)
C32 C31 N31 119.7(3)
C36 C31 N31 117.8(3)
C31 C32 C33 118.2(3)
C31 C32 H32 120.9
C33 C32 H32 120.9
C34 C33 C32 120.5(3)
C34 C33 H33 119.7
C32 C33 H33 119.7
C33 C34 C35 120.7(3)
C33 C34 H34 119.6
C35 C34 H34 119.6
C34 C35 C36 120.1(3)
C34 C35 H35 119.9
C36 C35 H35 119.9
C35 C36 C31 117.9(3)
C35 C36 H36 121.1
C31 C36 H36 121.1
O41 N41 O42 124.4(4)
O41 N41 C41 118.4(4)
O42 N41 C41 117.2(4)
C46 C41 C42 122.9(3)
C46 C41 N41 118.3(3)
C42 C41 N41 118.8(3)
C41 C42 C43 118.0(3)
C41 C42 H42 121.0
C43 C42 H42 121.0
C44 C43 C42 120.5(3)
C44 C43 H43 119.7
C42 C43 H43 119.7
C43 C44 C45 120.1(3)
C43 C44 H44 120.0
C45 C44 H44 120.0
C46 C45 C44 120.4(3)
C46 C45 H45 119.8
C44 C45 H45 119.8
C41 C46 C45 118.1(3)
C41 C46 H46 120.9
C45 C46 H46 120.9

loop_
_geom_bond_atom_site_label_1
_geom_bond_atom_site_label_2
_geom_bond_distance
N1A C1A 1.338(3)
N1A C2A 1.338(3)
N2A C2A 1.311(3)
N2A C3A 1.352(3)
N3A C4A 1.316(3)
N3A C3A 1.350(3)
N4A C4A 1.321(3)
N4A C5A 1.348(3)
N5A C6A 1.324(3)
N5A C5A 1.355(3)
N6A C6A 1.323(3)
N6A C1A 1.339(3)
N7A C2A 1.391(3)
N7A C6A 1.395(3)
N7A C4A 1.396(3)
N8A C3A 1.341(3)
N8A C7A 1.461(3)
N8A C11A 1.462(3)
N9A C5A 1.338(3)
N9A C19A 1.458(3)
N9A C15A 1.468(3)
N10A C1A 1.365(3)
N10A C1B 1.405(3)
N10A C23A 1.473(3)
C7A C8A 1.519(4)
C7A H7AA 0.9900
C7A H7AB 0.9900
C8A C10A 1.508(4)
C8A C9A 1.520(4)
C8A H8A 1.0000
C9A H9AA 0.9800
C9A H9AB 0.9800
C9A H9AC 0.9800
C10A H10A 0.9800
C10A H10B 0.9800
C10A H10C 0.9800
C11A C12A 1.524(4)
C11A H11A 0.9900
C11A H11B 0.9900
C12A C14A 1.501(5)
C12A C13A 1.518(4)
C12A H12A 1.0000
C13A H13A 0.9800
C13A H13B 0.9800
C13A H13C 0.9800
C14A H14A 0.9800
C14A H14B 0.9800
C14A H14C 0.9800
C15A C16A 1.499(5)
C15A C116 1.633(17)
C15A H15A 0.9900
C15A H15B 0.9900
C15A H15C 0.9900
C15A H15D 0.9900
C16A C17A 1.510(9)
C16A C18A 1.537(8)
C16A H16A 1.0000
C17A H17A 0.9800
C17A H17B 0.9800
C17A H17C 0.9800
C18A H18A 0.9800
C18A H18B 0.9800
C18A H18C 0.9800
C116 C118 1.47(3)
C116 C117 1.52(3)
C116 H116 1.0000
C117 H11C 0.9800
C117 H11D 0.9800
C117 H11E 0.9800
C118 H11F 0.9800
C118 H11G 0.9800
C118 H11H 0.9800
C19A C20A 1.516(4)
C19A H19A 0.9900
C19A H19B 0.9900
C20A C21A 1.505(4)
C20A C22A 1.515(4)
C20A H20A 1.0000
C21A H21A 0.9800
C21A H21B 0.9800
C21A H21C 0.9800
C22A H22A 0.9800
C22A H22B 0.9800
C22A H22C 0.9800
C23A C24A 1.513(4)
C23A H23A 0.9900
C23A H23B 0.9900
C24A C25A 1.508(4)
C24A H24A 0.9900
C24A H24B 0.9900
C25A C26A 1.512(4)
C25A H25A 0.9900
C25A H25B 0.9900
C26A H26A 0.9800
C26A H26B 0.9800
C26A H26C 0.9800
N1B C1B 1.327(3)
N1B C2B 1.336(3)
N2B C2B 1.315(3)
N2B C3B 1.358(3)
N3B C4B 1.328(3)
N3B C3B 1.344(3)
N4B C4B 1.315(3)
N4B C5B 1.348(3)
N5B C6B 1.313(3)
N5B C5B 1.348(3)
N6B C1B 1.320(3)
N6B C6B 1.334(3)
N7B C2B 1.397(3)
N7B C4B 1.399(3)
N7B C6B 1.402(3)
N8B C3B 1.334(3)
N8B C7B 1.460(3)
N8B C11B 1.462(3)
N9B C5B 1.337(3)
N9B C15B 1.465(3)
N9B C19B 1.468(3)
C7B C8B 1.521(4)
C7B H7BA 0.9900
C7B H7BB 0.9900
C8B C10B 1.510(4)
C8B C9B 1.535(4)
C8B H8B 1.0000
C9B H9BA 0.9800
C9B H9BB 0.9800
C9B H9BC 0.9800
C10B H10D 0.9800
C10B H10E 0.9800
C10B H10F 0.9800
C11B C12B 1.522(4)
C11B H11I 0.9900
C11B H11J 0.9900
C12B C13B 1.512(4)
C12B C14B 1.528(4)
C12B H12B 1.0000
C13B H13D 0.9800
C13B H13E 0.9800
C13B H13F 0.9800
C14B H14D 0.9800
C14B H14E 0.9800
C14B H14F 0.9800
C15B C16B 1.514(4)
C15B H15E 0.9900
C15B H15F 0.9900
C16B C17B 1.506(4)
C16B C18B 1.525(4)
C16B H16B 1.0000
C17B H17D 0.9800
C17B H17E 0.9800
C17B H17F 0.9800
C18B H18D 0.9800
C18B H18E 0.9800
C18B H18F 0.9800
C19B C20B 1.516(4)
C19B H19C 0.9900
C19B H19D 0.9900
C20B C22B 1.516(4)
C20B C21B 1.533(4)
C20B H20B 1.0000
C21B H21D 0.9800
C21B H21E 0.9800
C21B H21F 0.9800
C22B H22D 0.9800
C22B H22E 0.9800
C22B H22F 0.9800
O31 N31 1.229(4)
O32 N31 1.216(4)
N31 C31 1.455(4)
C31 C32 1.370(4)
C31 C36 1.385(4)
C32 C33 1.373(4)
C32 H32 0.9500
C33 C34 1.367(4)
C33 H33 0.9500
C34 C35 1.375(5)
C34 H34 0.9500
C35 C36 1.377(4)
C35 H35 0.9500
C36 H36 0.9500
O41 N41 1.218(4)
O42 N41 1.219(4)
N41 C41 1.467(4)
C41 C46 1.370(4)
C41 C42 1.373(4)
C42 C43 1.375(4)
C42 H42 0.9500
C43 C44 1.371(4)
C43 H43 0.9500
C44 C45 1.382(4)
C44 H44 0.9500
C45 C46 1.371(4)
C45 H45 0.9500
C46 H46 0.9500
